data_9004384
loop_
_publ_author_name
'Oberti, R.'
'Hawthorne, F. C.'
'Ungaretti, L.'
'Cannillo, E.'

_publ_section_title
;
 [6]Al disorder in amphiboles from mantle peridotites
 Sample: F14
;
_journal_name_full 'The Canadian Mineralogist'
_journal_page_first 867
_journal_page_last 878
_journal_volume 33
_journal_year 1995
_chemical_formula_sum 'Al2.838 Ca1.8 Cr0.02 Fe0.47 H2 K0.007 Mg3.8 Na0.935 O24 Si6.072'
_chemical_name_mineral Pargasite
_space_group_IT_number 12
_symmetry_space_group_name_Hall '-C 2y'
_symmetry_space_group_name_H-M 'C 1 2/m 1'
_cell_angle_alpha 90
_cell_angle_beta 105.44
_cell_angle_gamma 90
_cell_formula_units_Z 2
_cell_length_a 9.855
_cell_length_b 17.927
_cell_length_c 5.283
_cell_volume 899.666
_database_code_amcsd 0005458
_exptl_crystal_density_diffrn 3.125
_cod_original_formula_sum 'Si6.072 Al2.838 Mg3.8 Fe.47 Cr.02 Ca1.8 Na.935 K.007 H2 O24'
_cod_database_code 9004384

loop_
_space_group_symop_operation_xyz
x,y,z
1/2+x,1/2+y,z
x,-y,z
1/2+x,1/2-y,z
-x,y,-z
1/2-x,1/2+y,-z
-x,-y,-z
1/2-x,1/2-y,-z

loop_
_atom_site_label
_atom_site_fract_x
_atom_site_fract_y
_atom_site_fract_z
_atom_site_occupancy
_atom_site_U_iso_or_equiv
_atom_site_type_symbol
_atom_site_attached_hydrogens
SiT1 0.28080 0.08540 0.30330 0.75900 0.00583 Si 0
AlT1 0.28080 0.08540 0.30330 0.24100 0.00583 Al 0
SiT2 0.29100 0.17340 0.81410 0.75900 0.00621 Si 0
AlT2 0.29100 0.17340 0.81410 0.24100 0.00621 Al 0
MgM1 0.00000 0.08940 0.50000 0.92000 0.00646 Mg 0
FeM1 0.00000 0.08940 0.50000 0.08000 0.00646 Fe 0
CrM2 0.00000 0.17610 0.00000 0.01000 0.00633 Cr 0
AlM2 0.00000 0.17610 0.00000 0.32000 0.00633 Al 0
FeM2 0.00000 0.17610 0.00000 0.06000 0.00633 Fe 0
MgM2 0.00000 0.17610 0.00000 0.61000 0.00633 Mg 0
AlM3 0.00000 0.00000 0.00000 0.27000 0.00608 Al 0
MgM3 0.00000 0.00000 0.00000 0.66000 0.00608 Mg 0
FeM3 0.00000 0.00000 0.00000 0.07000 0.00608 Fe 0
FeM4 0.00000 0.27960 0.50000 0.03000 0.00925 Fe 0
MgM4 0.00000 0.27960 0.50000 0.02000 0.00925 Mg 0
CaM4 0.00000 0.27960 0.50000 0.45000 0.00925 Ca 0
FeM4* 0.00000 0.25440 0.50000 0.03000 0.01127 Fe 0
MgM4* 0.00000 0.25440 0.50000 0.02000 0.01127 Mg 0
CaM4* 0.00000 0.25440 0.50000 0.45000 0.01127 Ca 0
NaA 0.00000 0.50000 0.00000 0.18700 0.02356 Na 0
KA 0.00000 0.50000 0.00000 0.00100 0.02356 K 0
NaA(m) 0.02640 0.50000 0.08330 0.18700 0.03711 Na 0
KA(m) 0.02640 0.50000 0.08330 0.00200 0.03711 K 0
NaA(2) 0.00000 0.46780 0.00000 0.18700 0.01583 Na 0
KA(2) 0.00000 0.46780 0.00000 0.00100 0.01583 K 0
H 0.18350 0.00000 0.77250 1.00000 0.02596 H 0
O1 0.10590 0.08740 0.21450 1.00000 0.01153 O 0
O2 0.11970 0.17360 0.73450 1.00000 0.00861 O 0
O-h3 0.10730 0.00000 0.71880 1.00000 0.01089 O 0
O4 0.36800 0.25050 0.78680 1.00000 0.01191 O 0
O5 0.35070 0.14190 0.11530 1.00000 0.01089 O 0
O6 0.34310 0.11510 0.61490 1.00000 0.01317 O 0
O7 0.34120 0.00000 0.26920 1.00000 0.01330 O 0

loop_
_cod_changelog_entry_id
_cod_changelog_entry_author
_cod_changelog_entry_date
_cod_changelog_entry_text
1
;cod-tools version 3.8.0
Id: cif_guess_AMCSD_atom_types 9581 2023-05-17 12:35:41Z saulius
;
2023-05-23T09:17:47+03:00
;Derived atom types and hydrogen counts
from atom names that follow the AMCSD naming convention
(Wat == water, O-H == hydroxyl).
;

loop_
_cod_related_entry_id
_cod_related_entry_database
_cod_related_entry_code
1 AMCSD 0005458
